data_7227879
loop_
_publ_author_name
'Vaz, Patr\'icia A. A. M.'
'Rocha, Jo\~ao'
'Silva, Artur M. S.'
'Guieu, Samuel'

_publ_section_title
;
 Halogen-bonded dimers and ribbons from the self-assembly of
 3-halobenzophenones
;
_journal_issue 16
_journal_name_full CrystEngComm
_journal_page_first 2202
_journal_paper_doi 10.1039/C7CE00260B
_journal_volume 19
_journal_year 2017
_chemical_formula_moiety 'C16 H16 Br2 N2 O'
_chemical_formula_sum 'C16 H16 Br2 N2 O'
_chemical_formula_weight 412.13
_chemical_name_systematic
;
 (3-bromo-4-(dimethylamino)phenyl)(3-bromo-4-(methylamino)phenyl)methanone
;
_space_group_crystal_system monoclinic
_space_group_IT_number 14
_space_group_name_Hall '-P 2yn'
_space_group_name_H-M_alt 'P 1 21/n 1'
_symmetry_space_group_name_Hall '-P 2yn'
_symmetry_space_group_name_H-M 'P 1 21/n 1'
_atom_sites_solution_hydrogens mixed
_audit_creation_method SHELXL-2014
_audit_update_record
;
2017-02-06 deposited with the CCDC.
2017-03-20 downloaded from the CCDC.
;
_cell_angle_alpha 90
_cell_angle_beta 94.805(3)
_cell_angle_gamma 90
_cell_formula_units_Z 4
_cell_length_a 11.8321(10)
_cell_length_b 9.9164(8)
_cell_length_c 13.5148(10)
_cell_measurement_reflns_used 36
_cell_measurement_temperature 180(2)
_cell_measurement_theta_max 26.42
_cell_measurement_theta_min 2.39
_cell_volume 1580.1(2)
_computing_cell_refinement 'Bruker SMART'
_computing_data_collection 'Bruker SMART'
_computing_data_reduction 'Bruker SAINT'
_computing_molecular_graphics 'PLATON (Spek, 2009)'
_computing_publication_material 'SHELXL-2014 (Sheldrick, 2014)'
_computing_structure_refinement 'SHELXL-2014 (Sheldrick, 2014)'
_computing_structure_solution 'SHELXL-2014 (Sheldrick, 2014)'
_diffrn_ambient_temperature 180(2)
_diffrn_measured_fraction_theta_full 0.999
_diffrn_measured_fraction_theta_max 0.993
_diffrn_measurement_device_type ccd
_diffrn_measurement_method 'omega and phi scans'
_diffrn_radiation_type MoK\a
_diffrn_radiation_wavelength 0.71073
_diffrn_reflns_av_R_equivalents 0.0546
_diffrn_reflns_av_unetI/netI 0.0414
_diffrn_reflns_Laue_measured_fraction_full 0.999
_diffrn_reflns_Laue_measured_fraction_max 0.993
_diffrn_reflns_limit_h_max 14
_diffrn_reflns_limit_h_min -14
_diffrn_reflns_limit_k_max 12
_diffrn_reflns_limit_k_min -12
_diffrn_reflns_limit_l_max 15
_diffrn_reflns_limit_l_min -16
_diffrn_reflns_number 14859
_diffrn_reflns_point_group_measured_fraction_full 0.999
_diffrn_reflns_point_group_measured_fraction_max 0.993
_diffrn_reflns_theta_full 25.242
_diffrn_reflns_theta_max 26.418
_diffrn_reflns_theta_min 2.389
_diffrn_source 'fine-focus sealed tube'
_exptl_absorpt_coefficient_mu 5.130
_exptl_absorpt_correction_type multi-scan
_exptl_absorpt_process_details '(SADABS; Bruker, 2008)'
_exptl_crystal_colour green
_exptl_crystal_density_diffrn 1.732
_exptl_crystal_description block
_exptl_crystal_F_000 816
_exptl_crystal_recrystallization_method 'Re-crystallisation from solvent: dichloromethane'
_exptl_crystal_size_max 0.250
_exptl_crystal_size_mid 0.200
_exptl_crystal_size_min 0.150
_exptl_transmission_factor_max 0.7454
_exptl_transmission_factor_min 0.2987
_refine_diff_density_max 2.146
_refine_diff_density_min -1.347
_refine_diff_density_rms 0.186
_refine_ls_extinction_method none
_refine_ls_goodness_of_fit_ref 1.083
_refine_ls_hydrogen_treatment mixed
_refine_ls_matrix_type full
_refine_ls_number_parameters 197
_refine_ls_number_reflns 3219
_refine_ls_number_restraints 0
_refine_ls_restrained_S_all 1.083
_refine_ls_R_factor_all 0.0799
_refine_ls_R_factor_gt 0.0660
_refine_ls_shift/su_max 0.001
_refine_ls_shift/su_mean 0.000
_refine_ls_structure_factor_coef Fsqd
_refine_ls_weighting_details 'w=1/[\s^2^(Fo^2^)+(0.1116P)^2^+7.2523P] where P=(Fo^2^+2Fc^2^)/3'
_refine_ls_weighting_scheme calc
_refine_ls_wR_factor_gt 0.1791
_refine_ls_wR_factor_ref 0.2001
_reflns_Friedel_coverage 0.000
_reflns_number_gt 2610
_reflns_number_total 3219
_reflns_threshold_expression 'I > 2\s(I)'
_cod_data_source_file c7ce00260b2.cif
_cod_data_source_block shelx
_cod_depositor_comments 'Adding full bibliography for 7227876--7227881.cif.'
_cod_database_code 7227879
_shelx_space_group_comment
;
The symmetry employed for this shelxl refinement is uniquely defined
by the following loop, which should always be used as a source of
symmetry information in preference to the above space-group names.
They are only intended as comments.
;
_shelx_estimated_absorpt_t_min 0.360
_shelx_estimated_absorpt_t_max 0.513
_shelxl_version_number 2014-3

loop_
_space_group_symop_operation_xyz
'x, y, z'
'-x+1/2, y+1/2, -z+1/2'
'-x, -y, -z'
'x-1/2, -y-1/2, z-1/2'

loop_
_atom_site_label
_atom_site_type_symbol
_atom_site_fract_x
_atom_site_fract_y
_atom_site_fract_z
_atom_site_U_iso_or_equiv
_atom_site_adp_type
_atom_site_occupancy
_atom_site_site_symmetry_order
_atom_site_calc_flag
_atom_site_refinement_flags_posn
_atom_site_refinement_flags_adp
N01 N 0.6951(4) 0.5173(5) 1.6164(4) 0.0375(11) Uani 1 1 d . .
O01 O 0.6150(6) 0.1405(6) 1.2421(4) 0.0666(17) Uani 1 1 d . .
N02 N 0.2941(4) 0.4481(6) 0.9145(4) 0.0386(12) Uani 1 1 d . .
C04 C 0.6645(5) 0.5259(6) 1.4344(5) 0.0379(13) Uani 1 1 d . .
H04 H 0.6900 0.6146 1.4351 0.045 Uiso 1 1 calc R U
C09 C 0.4984(5) 0.2427(6) 1.0699(4) 0.0359(12) Uani 1 1 d . .
H09 H 0.5412 0.1649 1.0641 0.043 Uiso 1 1 calc R U
C03 C 0.6601(5) 0.4573(6) 1.5243(4) 0.0324(12) Uani 1 1 d . .
C05 C 0.6319(5) 0.4654(7) 1.3444(5) 0.0411(14) Uani 1 1 d . .
H05 H 0.6350 0.5144 1.2860 0.049 Uiso 1 1 calc R U
C16 C 0.7911(6) 0.4496(7) 1.6745(5) 0.0454(15) Uani 1 1 d . .
H16A H 0.7806 0.3537 1.6713 0.068 Uiso 1 1 calc R U
H16B H 0.7939 0.4785 1.7424 0.068 Uiso 1 1 calc R U
H16C H 0.8609 0.4728 1.6472 0.068 Uiso 1 1 calc R U
C01 C 0.5874(5) 0.2628(6) 1.4298(4) 0.0360(13) Uani 1 1 d . .
H01 H 0.5640 0.1733 1.4291 0.043 Uiso 1 1 calc R U
C07 C 0.5742(6) 0.2543(7) 1.2458(5) 0.0453(15) Uani 1 1 d . .
C14 C 0.2215(6) 0.5628(7) 0.9178(5) 0.0472(16) Uani 1 1 d . .
H14A H 0.1709 0.5504 0.9690 0.071 Uiso 1 1 calc R U
H14B H 0.1783 0.5731 0.8550 0.071 Uiso 1 1 calc R U
H14C H 0.2666 0.6422 0.9318 0.071 Uiso 1 1 calc R U
C15 C 0.7124(7) 0.6630(7) 1.6176(6) 0.0490(17) Uani 1 1 d . .
H15C H 0.7837 0.6836 1.5921 0.074 Uiso 1 1 calc R U
H15A H 0.7127 0.6957 1.6845 0.074 Uiso 1 1 calc R U
H15B H 0.6522 0.7057 1.5770 0.074 Uiso 1 1 calc R U
H02 H 0.286(10) 0.396(13) 0.858(9) 0.11(4) Uiso 1 1 d . .
Br2 Br 0.42151(5) 0.17853(7) 0.86765(4) 0.0383(3) Uani 1 1 d . .
Br1 Br 0.58228(6) 0.23162(8) 1.63539(4) 0.0447(3) Uani 1 1 d . .
C11 C 0.3623(5) 0.4054(6) 0.9943(4) 0.0309(11) Uani 1 1 d . .
C02 C 0.6151(5) 0.3271(6) 1.5188(4) 0.0353(13) Uani 1 1 d . .
C10 C 0.4293(5) 0.2850(6) 0.9904(4) 0.0325(12) Uani 1 1 d . .
C08 C 0.5070(5) 0.3130(7) 1.1603(5) 0.0382(13) Uani 1 1 d . .
C12 C 0.3707(5) 0.4737(6) 1.0846(5) 0.0368(13) Uani 1 1 d . .
H12 H 0.3283 0.5518 1.0903 0.044 Uiso 1 1 calc R U
C06 C 0.5947(5) 0.3327(6) 1.3399(5) 0.0371(13) Uani 1 1 d . .
C13 C 0.4397(5) 0.4301(7) 1.1665(4) 0.0367(13) Uani 1 1 d . .
H13 H 0.4416 0.4781 1.2257 0.044 Uiso 1 1 calc R U

loop_
_atom_site_aniso_label
_atom_site_aniso_U_11
_atom_site_aniso_U_22
_atom_site_aniso_U_33
_atom_site_aniso_U_23
_atom_site_aniso_U_13
_atom_site_aniso_U_12
N01 0.042(3) 0.034(3) 0.036(3) -0.002(2) 0.001(2) 0.003(2)
O01 0.101(4) 0.052(3) 0.044(3) -0.011(2) -0.014(3) 0.032(3)
N02 0.042(3) 0.037(3) 0.037(3) -0.004(2) -0.001(2) 0.003(2)
C04 0.043(3) 0.032(3) 0.039(3) 0.001(3) 0.004(2) 0.000(3)
C09 0.042(3) 0.034(3) 0.033(3) -0.001(2) 0.006(2) -0.001(2)
C03 0.033(3) 0.032(3) 0.033(3) 0.001(2) 0.004(2) 0.002(2)
C05 0.047(3) 0.044(4) 0.033(3) 0.014(3) 0.004(3) -0.002(3)
C16 0.051(4) 0.048(4) 0.036(3) -0.001(3) -0.001(3) 0.003(3)
C01 0.041(3) 0.033(3) 0.033(3) 0.003(2) -0.002(2) 0.003(2)
C07 0.052(4) 0.044(4) 0.039(3) -0.006(3) -0.002(3) 0.007(3)
C14 0.052(4) 0.043(4) 0.045(4) 0.000(3) -0.005(3) 0.004(3)
C15 0.058(4) 0.043(4) 0.046(4) -0.011(3) 0.000(3) 0.003(3)
Br2 0.0360(4) 0.0506(4) 0.0279(4) -0.0122(2) 0.0012(2) 0.0045(2)
Br1 0.0515(4) 0.0476(5) 0.0351(4) 0.0097(3) 0.0046(3) -0.0048(3)
C11 0.032(3) 0.031(3) 0.031(3) 0.003(2) 0.006(2) -0.008(2)
C02 0.037(3) 0.039(3) 0.030(3) 0.000(2) 0.002(2) 0.006(2)
C10 0.033(3) 0.033(3) 0.032(3) -0.004(2) 0.007(2) -0.006(2)
C08 0.041(3) 0.042(3) 0.032(3) 0.001(3) 0.003(2) 0.001(3)
C12 0.044(3) 0.030(3) 0.037(3) -0.002(2) 0.005(2) 0.000(2)
C06 0.043(3) 0.037(3) 0.031(3) -0.002(2) -0.002(2) 0.004(3)
C13 0.041(3) 0.039(3) 0.030(3) -0.005(2) 0.006(2) 0.000(3)

loop_
_atom_type_symbol
_atom_type_description
_atom_type_scat_dispersion_real
_atom_type_scat_dispersion_imag
_atom_type_scat_source
C C 0.0033 0.0016 'International Tables Vol C Tables 4.2.6.8 and 6.1.1.4'
H H 0.0000 0.0000 'International Tables Vol C Tables 4.2.6.8 and 6.1.1.4'
N N 0.0061 0.0033 'International Tables Vol C Tables 4.2.6.8 and 6.1.1.4'
O O 0.0106 0.0060 'International Tables Vol C Tables 4.2.6.8 and 6.1.1.4'
Br Br -0.2901 2.4595 'International Tables Vol C Tables 4.2.6.8 and 6.1.1.4'
I I -0.4742 1.8119 'International Tables Vol C Tables 4.2.6.8 and 6.1.1.4'

loop_
_geom_angle_atom_site_label_1
_geom_angle_atom_site_label_2
_geom_angle_atom_site_label_3
_geom_angle
C03 N01 C15 117.3(5)
C03 N01 C16 115.5(5)
C15 N01 C16 110.0(5)
C11 N02 C14 122.8(5)
C11 N02 H02 120(7)
C14 N02 H02 117(7)
C05 C04 C03 121.8(6)
C05 C04 H04 119.1
C03 C04 H04 119.1
C10 C09 C08 122.0(6)
C10 C09 H09 119.0
C08 C09 H09 119.0
C02 C03 C04 116.4(6)
C02 C03 N01 121.3(5)
C04 C03 N01 122.2(6)
C04 C05 C06 121.0(6)
C04 C05 H05 119.5
C06 C05 H05 119.5
N01 C16 H16A 109.5
N01 C16 H16B 109.5
H16A C16 H16B 109.5
N01 C16 H16C 109.5
H16A C16 H16C 109.5
H16B C16 H16C 109.5
C02 C01 C06 120.0(6)
C02 C01 H01 120.0
C06 C01 H01 120.0
O01 C07 C08 121.4(6)
O01 C07 C06 118.4(6)
C08 C07 C06 120.2(6)
N02 C14 H14A 109.5
N02 C14 H14B 109.5
H14A C14 H14B 109.5
N02 C14 H14C 109.5
H14A C14 H14C 109.5
H14B C14 H14C 109.5
N01 C15 H15C 109.5
N01 C15 H15A 109.5
H15C C15 H15A 109.5
N01 C15 H15B 109.5
H15C C15 H15B 109.5
H15A C15 H15B 109.5
N02 C11 C12 122.6(6)
N02 C11 C10 121.5(5)
C12 C11 C10 115.9(5)
C01 C02 C03 122.5(6)
C01 C02 Br1 116.2(5)
C03 C02 Br1 121.2(5)
C09 C10 C11 121.6(5)
C09 C10 Br2 118.9(5)
C11 C10 Br2 119.5(4)
C09 C08 C13 117.3(5)
C09 C08 C07 118.9(6)
C13 C08 C07 123.4(6)
C13 C12 C11 122.8(6)
C13 C12 H12 118.6
C11 C12 H12 118.6
C05 C06 C01 118.1(6)
C05 C06 C07 124.0(6)
C01 C06 C07 117.5(6)
C12 C13 C08 120.3(6)
C12 C13 H13 119.8
C08 C13 H13 119.8

loop_
_geom_bond_atom_site_label_1
_geom_bond_atom_site_label_2
_geom_bond_distance
N01 C03 1.410(8)
N01 C15 1.459(9)
N01 C16 1.486(8)
O01 C07 1.230(9)
N02 C11 1.359(8)
N02 C14 1.428(9)
N02 H02 0.92(12)
C04 C05 1.381(9)
C04 C03 1.397(8)
C04 H04 0.9300
C09 C10 1.362(8)
C09 C08 1.403(9)
C09 H09 0.9300
C03 C02 1.396(9)
C05 C06 1.388(9)
C05 H05 0.9300
C16 H16A 0.9600
C16 H16B 0.9600
C16 H16C 0.9600
C01 C02 1.376(9)
C01 C06 1.408(9)
C01 H01 0.9300
C07 C08 1.467(9)
C07 C06 1.493(9)
C14 H14A 0.9600
C14 H14B 0.9600
C14 H14C 0.9600
C15 H15C 0.9600
C15 H15A 0.9600
C15 H15B 0.9600
Br2 C10 1.962(6)
Br1 C02 1.906(6)
C11 C12 1.392(8)
C11 C10 1.436(9)
C08 C13 1.414(9)
C12 C13 1.388(9)
C12 H12 0.9300
C13 H13 0.9300

loop_
_geom_hbond_atom_site_label_D
_geom_hbond_atom_site_label_H
_geom_hbond_atom_site_label_A
_geom_hbond_distance_DH
_geom_hbond_distance_HA
_geom_hbond_distance_DA
_geom_hbond_angle_DHA
_geom_hbond_site_symmetry_A
C16 H16A Br1 0.96 2.65 3.292(7) 124.8 .
N02 H02 O01 0.92(12) 2.48(11) 3.140(7) 129(9) 4_565
N02 H02 Br2 0.92(12) 2.68(12) 3.159(5) 113(8) .

loop_
_geom_torsion_atom_site_label_1
_geom_torsion_atom_site_label_2
_geom_torsion_atom_site_label_3
_geom_torsion_atom_site_label_4
_geom_torsion
C05 C04 C03 C02 -3.5(9)
C05 C04 C03 N01 178.8(6)
C15 N01 C03 C02 -164.2(6)
C16 N01 C03 C02 63.7(8)
C15 N01 C03 C04 13.4(9)
C16 N01 C03 C04 -118.8(7)
C03 C04 C05 C06 -0.8(10)
C14 N02 C11 C12 -2.9(9)
C14 N02 C11 C10 176.2(6)
C06 C01 C02 C03 -5.7(9)
C06 C01 C02 Br1 171.6(5)
C04 C03 C02 C01 6.8(9)
N01 C03 C02 C01 -175.5(6)
C04 C03 C02 Br1 -170.4(4)
N01 C03 C02 Br1 7.3(8)
C08 C09 C10 C11 0.9(9)
C08 C09 C10 Br2 -179.2(5)
N02 C11 C10 C09 179.4(6)
C12 C11 C10 C09 -1.4(8)
N02 C11 C10 Br2 -0.5(7)
C12 C11 C10 Br2 178.7(4)
C10 C09 C08 C13 0.6(9)
C10 C09 C08 C07 173.9(6)
O01 C07 C08 C09 -6.1(11)
C06 C07 C08 C09 173.8(6)
O01 C07 C08 C13 166.7(7)
C06 C07 C08 C13 -13.3(10)
N02 C11 C12 C13 179.6(6)
C10 C11 C12 C13 0.4(9)
C04 C05 C06 C01 2.1(10)
C04 C05 C06 C07 -170.7(6)
C02 C01 C06 C05 1.1(9)
C02 C01 C06 C07 174.4(6)
O01 C07 C06 C05 131.3(8)
C08 C07 C06 C05 -48.6(10)
O01 C07 C06 C01 -41.5(10)
C08 C07 C06 C01 138.5(7)
C11 C12 C13 C08 1.1(10)
C09 C08 C13 C12 -1.6(9)
C07 C08 C13 C12 -174.6(6)
